data_1100533
loop_
_publ_author_name
'Riese, Ulrike'
'Harms, Klaus'
'Pebler, J\"urgen'
'Dehnicke, Kurt'

_publ_section_title
;
 Phosphaniminato-Cluster von Eisen. Die Kristallstrukturen von
 [FeCl(NPEt~3~)]~4~, [Fe(C=C-SiMe~3~)(NPEt~3~)]~4~ und
 [Fe~3~Cl~4~{NP(NMe~2~)~3~}~3~]
;
_journal_coden_ASTM ZAACAB
_journal_issue 5
_journal_name_full
;
 Zeitschrift fuer Anorganische und Allgemeine Chemie
;
_journal_page_first 746
_journal_page_last 754
_journal_paper_doi 10.1002/(sici)1521-3749(199905)625:5<746::aid-zaac746>3.0.co;2-h
_journal_volume 625
_journal_year 1999
_chemical_formula_sum 'C44 H96 Fe4 N4 P4 Si4'
_space_group_IT_number 13
_symmetry_cell_setting monoclinic
_symmetry_space_group_name_Hall '-P 2yc'
_symmetry_space_group_name_H-M 'P 1 2/c 1'
_cell_angle_alpha 90
_cell_angle_beta 96.33(2)
_cell_angle_gamma 90
_cell_formula_units_Z 2
_cell_length_a 10.532(3)
_cell_length_b 13.185(4)
_cell_length_c 23.378(7)
_cod_original_sg_symbol_H-M 'P 2/c'
_cod_database_code 1100533

loop_
_symmetry_equiv_pos_site_id
_symmetry_equiv_pos_as_xyz
1 x,y,z
2 x,-y,1/2+z
3 -x,-y,-z
4 -x,y,-1/2-z

loop_
_atom_site_label
_atom_site_type_symbol
_atom_site_fract_x
_atom_site_fract_y
_atom_site_fract_z
Fe1 Fe 0.09498(10) 0.80581(8) 0.21158(5)
Fe2 Fe 0.09931(10) 0.95323(8) 0.29631(5)
N1 N 0.1022(5) 0.9622(4) 0.2094(2)
N2 N 0.1046(5) 0.7980(4) 0.2997(2)
P1 P 0.1800(2) 1.0312(2) 0.17128(11)
P2 P 0.1879(2) 0.7266(2) 0.34265(11)
Si1 Si 0.2875(3) 0.5157(2) 0.11732(13)
Si2 Si 0.2897(3) 1.2047(3) 0.44073(14)
C1 C 0.1895(8) 0.7079(6) 0.1670(3)
C2 C 0.2343(8) 0.6371(7) 0.1445(4)
C3 C 0.1902(8) 1.0435(7) 0.3556(4)
C4 C 0.2357(9) 1.1032(8) 0.3908(4)
C5 C 0.1485(13) 0.4393(9) 0.0924(7)
H1 H 0.09850 0.47380 0.06100
H2 H 0.09670 0.42930 0.12380
H3 H 0.17630 0.37400 0.07930
C6 C 0.3903(11) 0.5329(8) 0.0594(4)
H4 H 0.34380 0.56980 0.02780
H5 H 0.41540 0.46710 0.04590
H6 H 0.46590 0.57090 0.07390
C7 C 0.3777(13) 0.4423(9) 0.1769(5)
H7 H 0.32440 0.43270 0.20780
H8 H 0.45420 0.47930 0.19140
H9 H 0.40150 0.37670 0.16260
C8 C 0.4140(13) 1.1583(16) 0.4962(6)
H10 H 0.37930 1.10440 0.51800
H11 H 0.44240 1.21360 0.52190
H12 H 0.48580 1.13260 0.47790
C9 C 0.1549(12) 1.2496(10) 0.4775(5)
H13 H 0.12390 1.19460 0.49980
H14 H 0.08670 1.27260 0.44920
H15 H 0.18280 1.30520 0.50300
C10 C 0.355(2) 1.3046(13) 0.3995(7)
H16 H 0.42610 1.27790 0.38080
H17 H 0.38540 1.35960 0.42500
H18 H 0.28970 1.32960 0.37060
C11 C 0.1356(18) 0.9897(14) 0.0942(6)
H19 H 0.17310 0.92230 0.09050
H20 H 0.04260 0.98050 0.08930
C12 C 0.161(2) 1.0379(19) 0.0542(9)
H21 H 0.13140 1.00260 0.01880
H22 H 0.25320 1.04660 0.05650
H23 H 0.12050 1.10380 0.05450
C13 C 0.1386(13) 1.1608(8) 0.1716(6)
H24 H 0.18370 1.19630 0.14310
H25 H 0.04680 1.16740 0.15980
C14 C 0.1694(19) 1.2117(10) 0.2289(6)
H26 H 0.14340 1.28230 0.22590
H27 H 0.26060 1.20790 0.24040
H28 H 0.12400 1.17790 0.25740
C15 C 0.3485(9) 1.0103(12) 0.1879(6)
H29 H 0.36890 1.01370 0.22970
H30 H 0.36770 0.94120 0.17590
C16 C 0.4373(14) 1.0830(16) 0.1607(9)
H31 H 0.52540 1.06460 0.17260
H32 H 0.42200 1.15170 0.17300
H33 H 0.42090 1.07890 0.11910
C17 C 0.3554(13) 0.7281(12) 0.3344(9)
H34 H 0.39800 0.70260 0.37100
H35 H 0.36700 0.67560 0.30580
C18 C 0.4184(16) 0.7978(17) 0.3220(11)
H36 H 0.50550 0.77540 0.31990
H37 H 0.41780 0.85030 0.35100
H38 H 0.38350 0.82470 0.28500
C19 C 0.1407(17) 0.5918(9) 0.3281(9)
H39 H 0.10540 0.57300 0.36370
H40 H 0.06590 0.59940 0.29950
C20 C 0.177(3) 0.5253(18) 0.316(2)
H41 H 0.12550 0.46990 0.32840
H42 H 0.26400 0.51820 0.33440
H43 H 0.17670 0.52370 0.27480
C21 C 0.1588(18) 0.7566(16) 0.4159(5)
H44 H 0.16500 0.83050 0.41960
H45 H 0.06950 0.73900 0.41910
C22 C 0.220(3) 0.722(2) 0.4573(9)
H46 H 0.18830 0.74930 0.49170
H47 H 0.30870 0.74040 0.45700
H48 H 0.21110 0.64900 0.45700
N1C* N -0.1022(5) 0.9622(4) 0.2906(2)
Fe1C* Fe -0.09498(10) 0.80581(8) 0.28842(5)
N2C* N -0.1046(5) 0.7980(4) 0.2003(2)
C1C* C -0.1895(8) 0.7079(6) 0.3330(3)
C2C* C -0.2343(8) 0.6371(7) 0.3555(4)
Si1C* Si -0.2875(3) 0.5157(2) 0.38268(13)
C5C* C -0.1485(13) 0.4393(9) 0.4076(7)
H1C* H -0.09850 0.47380 0.43900
H2C* H -0.09670 0.42930 0.37620
H3C* H -0.17630 0.37400 0.42070
C6C* C -0.3903(11) 0.5329(8) 0.4406(4)
H4C* H -0.34380 0.56980 0.47220
H5C* H -0.41540 0.46710 0.45410
H6C* H -0.46590 0.57090 0.42610
C7C* C -0.3777(13) 0.4423(9) 0.3231(5)
H7C* H -0.32440 0.43270 0.29220
H8C* H -0.45420 0.47930 0.30860
H9C* H -0.40150 0.37670 0.33740
Fe2C* Fe -0.09931(10) 0.95323(8) 0.20369(5)
P1C* P -0.1800(2) 1.0312(2) 0.32872(11)
C11C* C -0.1356(18) 0.9897(14) 0.4058(6)
H19C* H -0.17310 0.92230 0.40950
H20C* H -0.04260 0.98050 0.41070
C12C* C -0.161(2) 1.0379(19) 0.4458(9)
H21C* H -0.13140 1.00260 0.48120
H22C* H -0.25320 1.04660 0.44350
H23C* H -0.12050 1.10380 0.44550
C13C* C -0.1386(13) 1.1608(8) 0.3284(6)
H24C* H -0.18370 1.19630 0.35690
H25C* H -0.04680 1.16740 0.34020
C14C* C -0.1694(19) 1.2117(10) 0.2711(6)
H26C* H -0.14340 1.28230 0.27410
H27C* H -0.26060 1.20790 0.25960
H28C* H -0.12400 1.17790 0.24260
C15C* C -0.3485(9) 1.0103(12) 0.3121(6)
H29C* H -0.36890 1.01370 0.27030
H30C* H -0.36770 0.94120 0.32410
C16C* C -0.4373(14) 1.0830(16) 0.3393(9)
H31C* H -0.52540 1.06460 0.32740
H32C* H -0.42200 1.15170 0.32700
H33C* H -0.42090 1.07890 0.38090
C3C* C -0.1902(8) 1.0435(7) 0.1444(4)
C4C* C -0.2357(9) 1.1032(8) 0.1092(4)
Si2C* Si -0.2897(3) 1.2047(3) 0.05927(14)
C8C* C -0.4140(13) 1.1583(16) 0.0038(6)
H10C* H -0.37930 1.10440 -0.01800
H11C* H -0.44240 1.21360 -0.02190
H12C* H -0.48580 1.13260 0.02210
C9C* C -0.1549(12) 1.2496(10) 0.0225(5)
H13C* H -0.12390 1.19460 0.00020
H14C* H -0.08670 1.27260 0.05080
H15C* H -0.18280 1.30520 -0.00300
C10C* C -0.355(2) 1.3046(13) 0.1005(7)
H16C* H -0.42610 1.27790 0.11920
H17C* H -0.38540 1.35960 0.07500
H18C* H -0.28970 1.32960 0.12940
P2C* P -0.1879(2) 0.7266(2) 0.15735(11)
C17C* C -0.3554(13) 0.7281(12) 0.1656(9)
H34C* H -0.39800 0.70260 0.12900
H35C* H -0.36700 0.67560 0.19420
C18C* C -0.4184(16) 0.7978(17) 0.1780(11)
H36C* H -0.50550 0.77540 0.18010
H37C* H -0.41780 0.85030 0.14900
H38C* H -0.38350 0.82470 0.21500
C19C* C -0.1407(17) 0.5918(9) 0.1719(9)
H39C* H -0.10540 0.57300 0.13630
H40C* H -0.06590 0.59940 0.20050
C20C* C -0.177(3) 0.5253(18) 0.184(2)
H41C* H -0.12550 0.46990 0.17160
H42C* H -0.26400 0.51820 0.16560
H43C* H -0.17670 0.52370 0.22520
C21C* C -0.1588(18) 0.7566(16) 0.0841(5)
H44C* H -0.16500 0.83050 0.08040
H45C* H -0.06950 0.73900 0.08090
C22C* C -0.220(3) 0.722(2) 0.0427(9)
H46C* H -0.18830 0.74930 0.00830
H47C* H -0.30870 0.74040 0.04300
H48C* H -0.21110 0.64900 0.04300

loop_
_atom_type_symbol
_atom_type_radius_bond
C 0.68
H 0.23
Fe 1.18
N 0.68
P 1.05
Si 1.20
